data_7113507
loop_
_publ_author_name
'Liu, Jia-Cheng'
'Ishizuka, Tomoya'
'Osuka, Atsuhiro'
'Furuta, Hiroyuki'

_publ_section_title
;
 Modulation of axial coordination in N-confused porphyrin--antimony(V)
 dibromide complex by proton stimulus
;
_journal_coden_ASTM CHCOFS
_journal_issue 15
_journal_name_full
;
 Chemical Communications (Cambridge, United Kingdom)
;
_journal_page_first 1908
_journal_page_last 1909
_journal_paper_doi 10.1039/b301539b
_journal_year 2003
_chemical_formula_moiety 'C45.50 H29.50 Br5 Cl4.50 N4 Sb '
_chemical_formula_sum 'C45.5 H29.5 Br5 Cl4.5 N4 Sb'
_chemical_formula_weight 1313.07
_space_group_IT_number 14
_symmetry_cell_setting monoclinic
_symmetry_Int_Tables_number 14
_symmetry_space_group_name_Hall '-P 2yn'
_symmetry_space_group_name_H-M 'P 1 21/n 1'
_cell_angle_alpha 90
_cell_angle_beta 90.0793(6)
_cell_angle_gamma 90
_cell_formula_units_Z 8
_cell_length_a 22.5586(3)
_cell_length_b 17.5209(3)
_cell_length_c 22.9152(4)
_cell_measurement_reflns_used 113471
_cell_measurement_temperature 123.2
_cell_measurement_theta_max 27.5
_cell_measurement_theta_min 1.2
_cell_volume 9057.2(3)
_computing_data_reduction CrystalStructure
_computing_publication_material 'teXsan Ver. 1.11'
_computing_structure_refinement CRYSTALS
_computing_structure_solution SIR97
_diffrn_measured_fraction_theta_full 0.9938
_diffrn_measured_fraction_theta_max 0.9938
_diffrn_radiation_type 'Mo K\a'
_diffrn_radiation_wavelength 0.7107
_diffrn_reflns_av_R_equivalents 0.051
_diffrn_reflns_limit_h_max 26
_diffrn_reflns_limit_h_min -29
_diffrn_reflns_limit_k_max 22
_diffrn_reflns_limit_k_min -22
_diffrn_reflns_limit_l_max 29
_diffrn_reflns_limit_l_min -29
_diffrn_reflns_number 79395
_diffrn_reflns_theta_full 27.45
_diffrn_reflns_theta_max 27.45
_exptl_absorpt_coefficient_mu 5.337
_exptl_absorpt_correction_type none
_exptl_crystal_colour violet
_exptl_crystal_density_diffrn 1.926
_exptl_crystal_density_method 'not measured'
_exptl_crystal_description prism
_exptl_crystal_size_max 0.350
_exptl_crystal_size_mid 0.200
_exptl_crystal_size_min 0.200
_refine_diff_density_max 3.75
_refine_diff_density_min -2.44
_refine_ls_extinction_method none
_refine_ls_goodness_of_fit_ref 1.191
_refine_ls_hydrogen_treatment refall
_refine_ls_number_parameters 1080
_refine_ls_number_reflns 13346
_refine_ls_R_factor_gt 0.0580
_refine_ls_shift/su_max 0.0000
_refine_ls_structure_factor_coef F
_refine_ls_weighting_details 'w = 1/[\s^2^(Fo^2^) + (0.05000(Max(Fo^2^,0) + 2Fc^2^)/3)^2^]'
_refine_ls_weighting_scheme calc
_refine_ls_wR_factor_ref 0.0770
_reflns_number_gt 13346
_reflns_number_total 20581
_reflns_threshold_expression F^2^>2.0\s(F^2^)
_cod_duplicate_entry 7103796
_cod_data_source_file b301539b.txt
_cod_data_source_block TPP-SbBr2-Br3
_cod_original_formula_sum 'C45.50 H29.50 Br5 Cl4.50 N4 Sb '
_cod_database_code 7113507

loop_
_symmetry_equiv_pos_as_xyz
x,y,z
1/2-x,1/2+y,1/2-z
-x,-y,-z
1/2+x,1/2-y,1/2+z

loop_
_atom_site_label
_atom_site_type_symbol
_atom_site_fract_x
_atom_site_fract_y
_atom_site_fract_z
_atom_site_U_iso_or_equiv
_atom_site_adp_type
_atom_site_occupancy
_atom_site_calc_flag
Sb(1) Sb 0.42399(3) 0.24204(4) -0.33427(3) 0.0170(2) Uani 1.00 d
Sb(2) Sb 0.42221(3) 0.22372(4) 0.16887(3) 0.0139(1) Uani 1.00 d
Br(1) Br 0.46620(4) 0.12157(6) -0.37782(5) 0.0229(3) Uani 1.00 d
Br(2) Br 0.37775(4) 0.35736(7) -0.28800(5) 0.0265(3) Uani 1.00 d
Br(3) Br 0.38017(4) 0.10424(6) 0.12312(4) 0.0193(2) Uani 1.00 d
Br(4) Br 0.46341(4) 0.34432(6) 0.21254(4) 0.0199(2) Uani 1.00 d
Br(5) Br 0.67999(7) 0.0978(1) -0.07483(7) 0.0704(6) Uani 1.00 d
Br(6) Br 0.67453(5) 0.2429(1) -0.08077(5) 0.0563(4) Uani 1.00 d
Br(7) Br 0.67141(8) 0.3886(1) -0.08586(8) 0.0803(7) Uani 1.00 d
Br(8) Br 0.09019(6) -0.73962(7) -0.19023(5) 0.0364(3) Uani 1.00 d
Br(9) Br 0.09067(4) -0.72597(6) -0.07872(5) 0.0261(3) Uani 1.00 d
Br(10) Br 0.09260(6) -0.70669(8) 0.02929(6) 0.0378(3) Uani 1.00 d
Cl(1) Cl 0.7275(2) -0.2209(2) -0.0218(2) 0.0517(9) Uiso 1.00 d
Cl(2) Cl 0.7917(2) -0.0820(3) -0.0082(2) 0.066(1) Uiso 1.00 d
Cl(3) Cl 0.7607(2) -0.1720(2) 0.0939(2) 0.0459(8) Uiso 1.00 d
Cl(4) Cl 0.1517(1) -0.5270(2) -0.1336(2) 0.0423(7) Uiso 1.00 d
Cl(5) Cl 0.2566(2) -0.5959(2) -0.1827(2) 0.0577(10) Uiso 1.00 d
Cl(6) Cl 0.2349(1) -0.6067(2) -0.0590(1) 0.0412(7) Uiso 1.00 d
Cl(7) Cl 0.0215(2) -0.9868(2) -0.1951(2) 0.0532(9) Uiso 1.00 d
Cl(8) Cl 0.1466(2) -0.9475(2) -0.1992(2) 0.0525(9) Uiso 1.00 d
Cl(9) Cl 0.0914(2) -0.9752(3) -0.0891(2) 0.067(1) Uiso 1.00 d
N(1) N 0.3586(3) 0.2419(6) -0.3983(4) 0.024(2) Uani 1.00 d
N(2) N 0.4769(3) 0.3104(5) -0.3868(4) 0.020(2) Uani 1.00 d
N(3) N 0.4893(3) 0.2439(5) -0.2705(3) 0.018(2) Uani 1.00 d
N(4) N 0.3717(3) 0.1741(5) -0.2805(3) 0.020(2) Uani 1.00 d
N(5) N 0.3672(3) 0.2948(5) 0.1192(4) 0.017(2) Uani 1.00 d
N(6) N 0.4864(3) 0.2285(5) 0.1041(3) 0.016(2) Uani 1.00 d
N(7) N 0.4769(3) 0.1534(5) 0.2181(3) 0.018(2) Uani 1.00 d
N(8) N 0.3583(3) 0.2189(5) 0.2345(3) 0.016(2) Uani 1.00 d
C(1) C 0.3034(4) 0.2061(7) -0.3933(5) 0.026(3) Uani 1.00 d
C(2) C 0.2717(4) 0.2225(7) -0.4454(5) 0.031(3) Uani 1.00 d
C(3) C 0.3080(5) 0.2638(7) -0.4824(5) 0.032(3) Uani 1.00 d
C(4) C 0.3614(4) 0.2774(6) -0.4518(4) 0.023(3) Uani 1.00 d
C(5) C 0.4098(4) 0.3211(6) -0.4731(4) 0.021(3) Uani 1.00 d
C(6) C 0.4616(4) 0.3370(6) -0.4417(4) 0.018(2) Uani 1.00 d
C(7) C 0.5073(4) 0.3881(6) -0.4611(5) 0.023(3) Uani 1.00 d
C(8) C 0.5478(4) 0.3925(6) -0.4168(5) 0.022(3) Uani 1.00 d
C(9) C 0.5301(4) 0.3452(6) -0.3703(4) 0.017(2) Uani 1.00 d
C(10) C 0.5596(4) 0.3348(6) -0.3170(4) 0.017(2) Uani 1.00 d
C(11) C 0.5400(4) 0.2882(6) -0.2713(4) 0.015(2) Uani 1.00 d
C(12) C 0.5696(4) 0.2782(6) -0.2155(5) 0.023(3) Uani 1.00 d
C(13) C 0.5365(4) 0.2314(6) -0.1834(4) 0.021(3) Uani 1.00 d
C(14) C 0.4856(4) 0.2077(6) -0.2160(4) 0.018(2) Uani 1.00 d
C(15) C 0.4401(4) 0.1602(6) -0.1968(4) 0.017(2) Uani 1.00 d
C(16) C 0.3874(4) 0.1445(6) -0.2280(4) 0.019(2) Uani 1.00 d
C(17) C 0.3403(4) 0.0959(6) -0.2088(4) 0.020(3) Uani 1.00 d
C(18) C 0.2964(4) 0.0986(6) -0.2492(4) 0.022(3) Uani 1.00 d
C(19) C 0.3142(4) 0.1467(6) -0.2955(4) 0.020(3) Uani 1.00 d
C(20) C 0.2829(4) 0.1636(6) -0.3468(5) 0.023(3) Uani 1.00 d
C(21) C 0.4037(4) 0.3500(6) -0.5340(4) 0.021(3) Uani 1.00 d
C(22) C 0.3595(4) 0.4030(6) -0.5491(5) 0.024(3) Uani 1.00 d
C(23) C 0.3531(5) 0.4248(6) -0.6064(5) 0.028(3) Uani 1.00 d
C(24) C 0.3879(4) 0.3934(6) -0.6486(5) 0.025(3) Uani 1.00 d
C(25) C 0.4315(5) 0.3409(7) -0.6340(5) 0.031(3) Uani 1.00 d
C(26) C 0.4399(5) 0.3192(7) -0.5769(5) 0.024(3) Uani 1.00 d
C(27) C 0.6179(4) 0.3741(6) -0.3093(4) 0.018(2) Uani 1.00 d
C(28) C 0.6651(4) 0.3559(6) -0.3462(5) 0.023(3) Uani 1.00 d
C(29) C 0.7201(5) 0.3874(6) -0.3366(5) 0.030(3) Uani 1.00 d
C(30) C 0.7300(5) 0.4364(7) -0.2899(5) 0.030(3) Uani 1.00 d
C(31) C 0.6840(5) 0.4556(7) -0.2538(5) 0.031(3) Uani 1.00 d
C(32) C 0.6270(5) 0.4254(6) -0.2621(5) 0.025(3) Uani 1.00 d
C(33) C 0.4473(4) 0.1300(6) -0.1371(4) 0.018(2) Uani 1.00 d
C(34) C 0.4976(5) 0.0881(6) -0.1216(5) 0.025(3) Uani 1.00 d
C(35) C 0.5082(5) 0.0708(6) -0.0640(5) 0.027(3) Uani 1.00 d
C(36) C 0.4681(5) 0.0922(6) -0.0220(5) 0.028(3) Uani 1.00 d
C(37) C 0.4172(5) 0.1296(6) -0.0368(5) 0.027(3) Uani 1.00 d
C(38) C 0.4069(5) 0.1504(6) -0.0943(4) 0.024(3) Uani 1.00 d
C(39) C 0.2206(4) 0.1371(6) -0.3518(4) 0.020(3) Uani 1.00 d
C(40) C 0.1770(4) 0.1686(7) -0.3160(5) 0.027(3) Uani 1.00 d
C(41) C 0.1176(5) 0.1510(7) -0.3259(5) 0.033(3) Uani 1.00 d
C(42) C 0.1019(5) 0.1008(7) -0.3687(5) 0.028(3) Uani 1.00 d
C(43) C 0.1448(5) 0.0664(7) -0.4035(5) 0.030(3) Uani 1.00 d
C(44) C 0.2040(5) 0.0853(7) -0.3953(5) 0.028(3) Uani 1.00 d
C(45) C 0.3160(4) 0.3291(6) 0.1407(4) 0.017(2) Uani 1.00 d
C(46) C 0.3024(4) 0.3905(6) 0.1021(4) 0.020(3) Uani 1.00 d
C(47) C 0.3434(4) 0.3940(6) 0.0593(5) 0.021(3) Uani 1.00 d
C(48) C 0.3863(4) 0.3341(6) 0.0701(4) 0.016(2) Uani 1.00 d
C(49) C 0.4370(4) 0.3210(6) 0.0372(4) 0.016(2) Uani 1.00 d
C(50) C 0.4837(4) 0.2722(6) 0.0525(4) 0.016(2) Uani 1.00 d
C(51) C 0.5376(4) 0.2589(6) 0.0215(4) 0.018(2) Uani 1.00 d
C(52) C 0.5711(4) 0.2110(6) 0.0516(4) 0.021(3) Uani 1.00 d
C(53) C 0.5399(4) 0.1897(6) 0.1037(4) 0.017(2) Uani 1.00 d
C(54) C 0.5600(4) 0.1391(6) 0.1475(4) 0.019(3) Uani 1.00 d
C(55) C 0.5293(4) 0.1200(6) 0.1990(4) 0.019(3) Uani 1.00 d
C(56) C 0.5461(4) 0.0645(6) 0.2393(5) 0.022(3) Uani 1.00 d
C(57) C 0.5056(5) 0.0620(6) 0.2833(5) 0.022(3) Uani 1.00 d
C(58) C 0.4611(4) 0.1185(6) 0.2703(4) 0.018(2) Uani 1.00 d
C(59) C 0.4100(4) 0.1318(6) 0.3039(4) 0.016(2) Uani 1.00 d
C(60) C 0.3622(4) 0.1785(6) 0.2855(4) 0.017(2) Uani 1.00 d
C(61) C 0.3094(4) 0.1911(6) 0.3185(5) 0.022(3) Uani 1.00 d
C(62) C 0.2735(4) 0.2383(6) 0.2863(4) 0.022(3) Uani 1.00 d
C(63) C 0.3044(4) 0.2587(6) 0.2336(4) 0.016(2) Uani 1.00 d
C(64) C 0.2858(4) 0.3089(6) 0.1920(4) 0.017(2) Uani 1.00 d
C(65) C 0.4444(4) 0.3599(6) -0.0202(5) 0.021(3) Uani 1.00 d
C(66) C 0.4032(5) 0.3456(6) -0.0649(5) 0.026(3) Uani 1.00 d
C(67) C 0.4115(6) 0.3738(7) -0.1202(5) 0.035(3) Uani 1.00 d
C(68) C 0.4603(6) 0.4192(8) -0.1315(5) 0.040(4) Uani 1.00 d
C(69) C 0.5009(6) 0.4363(8) -0.0879(5) 0.038(4) Uani 1.00 d
C(70) C 0.4916(5) 0.4069(6) -0.0327(5) 0.027(3) Uani 1.00 d
C(71) C 0.6188(4) 0.1022(6) 0.1371(4) 0.018(2) Uani 1.00 d
C(72) C 0.6274(4) 0.0558(6) 0.0892(5) 0.022(3) Uani 1.00 d
C(73) C 0.6837(5) 0.0266(7) 0.0768(5) 0.029(3) Uani 1.00 d
C(74) C 0.7308(5) 0.0441(7) 0.1136(5) 0.032(3) Uani 1.00 d
C(75) C 0.7219(5) 0.0886(7) 0.1626(5) 0.029(3) Uani 1.00 d
C(76) C 0.6668(4) 0.1176(7) 0.1757(5) 0.024(3) Uani 1.00 d
C(77) C 0.4070(4) 0.0948(6) 0.3624(4) 0.017(2) Uani 1.00 d
C(78) C 0.4532(5) 0.1100(6) 0.4017(4) 0.024(3) Uani 1.00 d
C(79) C 0.4511(5) 0.0783(7) 0.4563(5) 0.035(3) Uani 1.00 d
C(80) C 0.4057(6) 0.0307(8) 0.4736(5) 0.038(4) Uani 1.00 d
C(81) C 0.3597(5) 0.0165(7) 0.4337(5) 0.032(3) Uani 1.00 d
C(82) C 0.3607(5) 0.0477(6) 0.3789(5) 0.024(3) Uani 1.00 d
C(83) C 0.2261(4) 0.3460(6) 0.2020(4) 0.016(2) Uani 1.00 d
C(84) C 0.2129(4) 0.3839(6) 0.2537(5) 0.022(3) Uani 1.00 d
C(85) C 0.1565(5) 0.4132(6) 0.2642(5) 0.025(3) Uani 1.00 d
C(86) C 0.1121(5) 0.4041(6) 0.2229(5) 0.026(3) Uani 1.00 d
C(87) C 0.1247(4) 0.3681(6) 0.1707(5) 0.026(3) Uani 1.00 d
C(88) C 0.1822(4) 0.3397(6) 0.1594(5) 0.022(3) Uani 1.00 d
C(89) C 0.7822(6) -0.1755(8) 0.0200(6) 0.042(3) Uiso 1.00 d
C(90) C 0.2014(5) -0.6056(7) -0.1288(5) 0.036(3) Uiso 1.00 d
C(91) C 0.0807(5) -0.9382(8) -0.1587(6) 0.039(3) Uiso 1.00 d
H(1) H 0.2322 0.2068 -0.4536 0.037 Uiso 1.00 calc
H(2) H 0.2991 0.2806 -0.5209 0.039 Uiso 1.00 calc
H(3) H 0.5091 0.4135 -0.4977 0.027 Uiso 1.00 calc
H(4) H 0.5823 0.4235 -0.4175 0.026 Uiso 1.00 calc
H(5) H 0.6062 0.3007 -0.2045 0.028 Uiso 1.00 calc
H(6) H 0.5451 0.2161 -0.1445 0.025 Uiso 1.00 calc
H(7) H 0.3401 0.0666 -0.1740 0.024 Uiso 1.00 calc
H(8) H 0.2595 0.0726 -0.2471 0.026 Uiso 1.00 calc
H(9) H 0.3356 0.4256 -0.5197 0.029 Uiso 1.00 calc
H(10) H 0.3235 0.4609 -0.6168 0.033 Uiso 1.00 calc
H(11) H 0.3823 0.4073 -0.6883 0.030 Uiso 1.00 calc
H(12) H 0.4557 0.3194 -0.6636 0.037 Uiso 1.00 calc
H(13) H 0.4700 0.2836 -0.5669 0.029 Uiso 1.00 calc
H(14) H 0.6590 0.3207 -0.3772 0.027 Uiso 1.00 calc
H(15) H 0.7516 0.3766 -0.3629 0.036 Uiso 1.00 calc
H(16) H 0.7684 0.4566 -0.2826 0.036 Uiso 1.00 calc
H(17) H 0.6907 0.4892 -0.2220 0.037 Uiso 1.00 calc
H(18) H 0.5951 0.4397 -0.2374 0.031 Uiso 1.00 calc
H(19) H 0.5241 0.0709 -0.1509 0.030 Uiso 1.00 calc
H(20) H 0.5435 0.0446 -0.0533 0.033 Uiso 1.00 calc
H(21) H 0.4757 0.0803 0.0177 0.033 Uiso 1.00 calc
H(22) H 0.3892 0.1426 -0.0075 0.033 Uiso 1.00 calc
H(23) H 0.3723 0.1780 -0.1049 0.028 Uiso 1.00 calc
H(24) H 0.1881 0.2012 -0.2847 0.032 Uiso 1.00 calc
H(25) H 0.0880 0.1757 -0.3033 0.040 Uiso 1.00 calc
H(26) H 0.0612 0.0887 -0.3746 0.034 Uiso 1.00 calc
H(27) H 0.1337 0.0302 -0.4324 0.036 Uiso 1.00 calc
H(28) H 0.2333 0.0622 -0.4193 0.033 Uiso 1.00 calc
H(29) H 0.2695 0.4241 0.1060 0.024 Uiso 1.00 calc
H(30) H 0.3443 0.4298 0.0282 0.025 Uiso 1.00 calc
H(31) H 0.5478 0.2808 -0.0151 0.022 Uiso 1.00 calc
H(32) H 0.6095 0.1932 0.0411 0.025 Uiso 1.00 calc
H(33) H 0.5805 0.0335 0.2362 0.026 Uiso 1.00 calc
H(34) H 0.5065 0.0286 0.3159 0.026 Uiso 1.00 calc
H(35) H 0.3009 0.1716 0.3563 0.027 Uiso 1.00 calc
H(36) H 0.2344 0.2538 0.2961 0.026 Uiso 1.00 calc
H(37) H 0.3693 0.3153 -0.0566 0.031 Uiso 1.00 calc
H(38) H 0.3840 0.3623 -0.1504 0.042 Uiso 1.00 calc
H(39) H 0.4659 0.4397 -0.1694 0.048 Uiso 1.00 calc
H(40) H 0.5347 0.4667 -0.0960 0.045 Uiso 1.00 calc
H(41) H 0.5191 0.4184 -0.0026 0.033 Uiso 1.00 calc
H(42) H 0.5950 0.0430 0.0646 0.026 Uiso 1.00 calc
H(43) H 0.6901 -0.0050 0.0437 0.034 Uiso 1.00 calc
H(44) H 0.7696 0.0269 0.1047 0.039 Uiso 1.00 calc
H(45) H 0.7540 0.0981 0.1885 0.035 Uiso 1.00 calc
H(46) H 0.6610 0.1479 0.2096 0.029 Uiso 1.00 calc
H(47) H 0.4860 0.1404 0.3900 0.029 Uiso 1.00 calc
H(48) H 0.4821 0.0887 0.4833 0.042 Uiso 1.00 calc
H(49) H 0.4047 0.0101 0.5120 0.045 Uiso 1.00 calc
H(50) H 0.3281 -0.0163 0.4448 0.038 Uiso 1.00 calc
H(51) H 0.3303 0.0362 0.3516 0.028 Uiso 1.00 calc
H(52) H 0.2432 0.3904 0.2821 0.027 Uiso 1.00 calc
H(53) H 0.1488 0.4397 0.2995 0.030 Uiso 1.00 calc
H(54) H 0.0733 0.4227 0.2304 0.031 Uiso 1.00 calc
H(55) H 0.0948 0.3623 0.1417 0.031 Uiso 1.00 calc
H(56) H 0.1909 0.3153 0.1235 0.026 Uiso 1.00 calc
H(57) H 0.8185 -0.2027 0.0166 0.050 Uiso 1.00 calc
H(58) H 0.1802 -0.6518 -0.1350 0.043 Uiso 1.00 calc
H(59) H 0.0708 -0.8857 -0.1556 0.047 Uiso 1.00 calc

loop_
_atom_site_aniso_label
_atom_site_aniso_U_11
_atom_site_aniso_U_22
_atom_site_aniso_U_33
_atom_site_aniso_U_12
_atom_site_aniso_U_13
_atom_site_aniso_U_23
Sb(1) 0.0106(3) 0.0278(4) 0.0126(3) -0.0032(3) -0.0014(2) 0.0059(3)
Sb(2) 0.0106(3) 0.0209(3) 0.0104(3) 0.0013(3) 0.0003(2) 0.0023(3)
Br(1) 0.0193(5) 0.0289(6) 0.0206(5) -0.0045(4) -0.0008(4) 0.0020(5)
Br(2) 0.0201(5) 0.0348(6) 0.0247(6) 0.0053(5) 0.0032(4) 0.0031(5)
Br(3) 0.0177(5) 0.0225(5) 0.0176(5) -0.0012(4) 0.0004(4) -0.0003(4)
Br(4) 0.0169(5) 0.0268(5) 0.0162(5) -0.0024(4) -0.0001(4) -0.0014(4)
Br(5) 0.0474(9) 0.130(2) 0.0339(8) -0.0196(10) -0.0034(7) 0.0137(9)
Br(6) 0.0199(5) 0.132(2) 0.0171(6) -0.0025(7) -0.0007(4) 0.0046(8)
Br(7) 0.060(1) 0.126(2) 0.055(1) 0.020(1) 0.0045(8) -0.001(1)
Br(8) 0.0498(7) 0.0295(6) 0.0299(7) 0.0012(6) -0.0127(5) -0.0022(5)
Br(9) 0.0210(5) 0.0268(6) 0.0306(6) 0.0016(4) -0.0023(4) 0.0010(5)
Br(10) 0.0397(7) 0.0436(7) 0.0301(7) 0.0064(6) 0.0087(5) -0.0014(6)
N(1) 0.012(4) 0.045(6) 0.014(4) -0.010(4) -0.005(3) 0.010(4)
N(2) 0.014(4) 0.028(5) 0.018(4) -0.006(4) 0.001(3) 0.002(4)
N(3) 0.018(4) 0.026(5) 0.009(4) -0.001(4) 0.000(3) 0.005(4)
N(4) 0.016(4) 0.036(5) 0.009(4) -0.002(4) 0.002(3) 0.009(4)
N(5) 0.016(4) 0.020(4) 0.015(4) 0.004(3) -0.004(3) 0.002(3)
N(6) 0.010(4) 0.022(4) 0.015(4) 0.000(3) -0.003(3) 0.000(4)
N(7) 0.014(4) 0.029(5) 0.012(4) 0.002(4) -0.003(3) 0.004(4)
N(8) 0.008(3) 0.027(5) 0.013(4) 0.001(3) 0.003(3) 0.002(4)
C(1) 0.016(5) 0.041(7) 0.022(6) -0.004(5) -0.002(4) 0.006(5)
C(2) 0.012(4) 0.060(8) 0.021(6) -0.015(5) -0.013(4) 0.014(6)
C(3) 0.025(5) 0.047(7) 0.025(6) -0.009(5) -0.012(5) 0.015(6)
C(4) 0.019(5) 0.036(6) 0.014(5) -0.001(5) -0.002(4) 0.008(5)
C(5) 0.019(5) 0.027(6) 0.017(5) 0.000(4) 0.001(4) 0.002(4)
C(6) 0.018(5) 0.027(6) 0.009(5) 0.004(4) 0.003(4) 0.004(4)
C(7) 0.023(5) 0.025(6) 0.020(6) 0.000(4) 0.004(4) 0.004(5)
C(8) 0.016(5) 0.028(6) 0.022(6) -0.012(4) -0.005(4) 0.003(5)
C(9) 0.011(4) 0.021(5) 0.019(5) 0.000(4) -0.003(4) 0.001(4)
C(10) 0.015(4) 0.021(5) 0.016(5) -0.001(4) 0.000(4) -0.006(4)
C(11) 0.008(4) 0.022(5) 0.016(5) 0.000(4) -0.001(4) 0.002(4)
C(12) 0.015(5) 0.030(6) 0.025(6) 0.003(4) -0.006(4) 0.002(5)
C(13) 0.027(5) 0.022(5) 0.015(5) -0.005(4) -0.009(4) 0.000(4)
C(14) 0.017(5) 0.023(5) 0.015(5) 0.005(4) 0.001(4) 0.002(4)
C(15) 0.019(5) 0.024(5) 0.009(5) -0.003(4) 0.002(4) 0.002(4)
C(16) 0.011(4) 0.032(6) 0.014(5) 0.000(4) -0.002(4) 0.007(4)
C(17) 0.018(5) 0.031(6) 0.011(5) -0.004(4) 0.000(4) 0.002(4)
C(18) 0.014(5) 0.031(6) 0.019(5) -0.006(4) 0.005(4) 0.003(5)
C(19) 0.010(4) 0.030(6) 0.019(5) -0.005(4) -0.003(4) 0.003(5)
C(20) 0.020(5) 0.026(6) 0.022(6) 0.000(4) 0.004(4) 0.001(5)
C(21) 0.024(5) 0.023(5) 0.017(5) -0.005(4) -0.004(4) 0.007(4)
C(22) 0.019(5) 0.032(6) 0.021(6) 0.003(5) 0.002(4) 0.004(5)
C(23) 0.029(6) 0.029(6) 0.024(6) 0.006(5) -0.007(5) 0.006(5)
C(24) 0.024(5) 0.036(6) 0.013(5) -0.007(5) -0.004(4) 0.010(5)
C(25) 0.031(6) 0.041(7) 0.020(6) 0.002(5) 0.006(5) 0.000(5)
C(26) 0.023(5) 0.033(6) 0.016(5) 0.006(5) -0.001(4) 0.005(5)
C(27) 0.011(4) 0.026(5) 0.017(5) -0.005(4) -0.004(4) 0.004(4)
C(28) 0.023(5) 0.020(5) 0.026(6) -0.001(4) -0.006(4) -0.002(5)
C(29) 0.016(5) 0.028(6) 0.045(8) -0.003(5) 0.005(5) 0.010(5)
C(30) 0.018(5) 0.030(6) 0.040(7) -0.005(5) -0.012(5) 0.009(5)
C(31) 0.039(7) 0.026(6) 0.027(6) -0.010(5) -0.017(5) 0.001(5)
C(32) 0.021(5) 0.034(6) 0.022(6) -0.004(5) -0.002(4) 0.000(5)
C(33) 0.014(4) 0.025(5) 0.013(5) -0.005(4) -0.004(4) 0.005(4)
C(34) 0.025(5) 0.026(6) 0.025(6) -0.001(5) -0.001(4) 0.003(5)
C(35) 0.025(5) 0.025(6) 0.032(7) -0.002(5) -0.007(5) 0.010(5)
C(36) 0.034(6) 0.029(6) 0.021(6) -0.008(5) -0.009(5) 0.008(5)
C(37) 0.034(6) 0.030(6) 0.017(6) -0.002(5) 0.000(5) 0.000(5)
C(38) 0.032(6) 0.026(6) 0.013(5) 0.000(5) 0.001(4) 0.003(4)
C(39) 0.012(4) 0.030(6) 0.017(5) -0.005(4) -0.001(4) 0.007(4)
C(40) 0.021(5) 0.036(6) 0.023(6) -0.005(5) -0.005(4) -0.006(5)
C(41) 0.017(5) 0.045(7) 0.038(7) 0.002(5) 0.002(5) -0.005(6)
C(42) 0.015(5) 0.033(6) 0.038(7) -0.005(5) -0.007(5) -0.001(5)
C(43) 0.024(6) 0.036(7) 0.030(7) -0.009(5) -0.001(5) -0.003(5)
C(44) 0.022(5) 0.039(7) 0.023(6) 0.009(5) -0.005(4) -0.001(5)
C(45) 0.010(4) 0.026(5) 0.014(5) -0.003(4) -0.001(4) -0.006(4)
C(46) 0.021(5) 0.023(5) 0.016(5) 0.004(4) 0.000(4) 0.006(4)
C(47) 0.021(5) 0.020(5) 0.022(6) 0.004(4) -0.007(4) 0.003(4)
C(48) 0.015(4) 0.025(5) 0.008(5) 0.001(4) -0.004(4) 0.001(4)
C(49) 0.016(4) 0.020(5) 0.013(5) -0.004(4) -0.004(4) 0.001(4)
C(50) 0.014(4) 0.021(5) 0.013(5) -0.005(4) 0.000(4) 0.001(4)
C(51) 0.020(5) 0.021(5) 0.014(5) 0.006(4) 0.003(4) 0.000(4)
C(52) 0.019(5) 0.025(6) 0.019(5) 0.000(4) 0.007(4) -0.002(4)
C(53) 0.014(4) 0.024(5) 0.012(5) 0.001(4) 0.001(4) 0.002(4)
C(54) 0.021(5) 0.020(5) 0.016(5) 0.000(4) 0.001(4) 0.000(4)
C(55) 0.019(5) 0.024(5) 0.013(5) -0.002(4) 0.003(4) -0.001(4)
C(56) 0.020(5) 0.022(5) 0.022(6) 0.010(4) -0.002(4) 0.002(4)
C(57) 0.029(5) 0.016(5) 0.021(6) -0.001(4) 0.002(4) 0.007(4)
C(58) 0.020(5) 0.024(5) 0.011(5) -0.002(4) -0.003(4) 0.001(4)
C(59) 0.013(4) 0.023(5) 0.013(5) -0.003(4) 0.000(4) 0.002(4)
C(60) 0.013(4) 0.023(5) 0.015(5) -0.004(4) 0.002(4) 0.001(4)
C(61) 0.019(5) 0.031(6) 0.017(5) -0.001(4) 0.005(4) 0.002(5)
C(62) 0.014(4) 0.031(6) 0.020(5) 0.002(4) 0.007(4) 0.005(5)
C(63) 0.008(4) 0.020(5) 0.020(5) -0.003(4) 0.004(4) 0.000(4)
C(64) 0.009(4) 0.023(5) 0.019(5) -0.002(4) -0.003(4) -0.004(4)
C(65) 0.022(5) 0.023(5) 0.019(5) 0.009(4) 0.002(4) 0.002(4)
C(66) 0.026(5) 0.029(6) 0.024(6) 0.007(5) 0.001(5) 0.003(5)
C(67) 0.044(7) 0.041(7) 0.019(6) 0.019(6) -0.009(5) 0.002(5)
C(68) 0.047(8) 0.049(8) 0.023(7) 0.018(6) 0.016(6) 0.015(6)
C(69) 0.037(7) 0.043(8) 0.033(7) 0.005(6) 0.015(6) 0.015(6)
C(70) 0.026(5) 0.032(6) 0.023(6) 0.002(5) 0.005(5) 0.009(5)
C(71) 0.010(4) 0.024(5) 0.020(5) 0.000(4) 0.004(4) 0.005(4)
C(72) 0.016(5) 0.029(6) 0.022(6) 0.002(4) -0.002(4) 0.007(5)
C(73) 0.029(6) 0.034(6) 0.024(6) 0.011(5) 0.007(5) 0.007(5)
C(74) 0.017(5) 0.040(7) 0.040(7) 0.010(5) 0.009(5) 0.017(6)
C(75) 0.016(5) 0.039(7) 0.032(7) -0.006(5) -0.003(5) 0.005(5)
C(76) 0.014(5) 0.038(7) 0.021(6) 0.003(5) 0.001(4) -0.002(5)
C(77) 0.015(4) 0.029(6) 0.008(5) -0.003(4) -0.002(4) 0.003(4)
C(78) 0.024(5) 0.033(6) 0.015(5) -0.004(5) 0.000(4) 0.002(5)
C(79) 0.035(6) 0.044(7) 0.026(7) 0.000(6) -0.014(5) 0.002(6)
C(80) 0.052(8) 0.049(8) 0.013(6) -0.005(6) 0.002(5) 0.010(6)
C(81) 0.032(6) 0.034(7) 0.029(7) -0.010(5) 0.002(5) 0.009(5)
C(82) 0.025(5) 0.027(6) 0.020(6) -0.005(5) 0.002(4) 0.003(5)
C(83) 0.007(4) 0.024(5) 0.016(5) 0.003(4) -0.002(4) 0.003(4)
C(84) 0.017(5) 0.024(5) 0.027(6) -0.001(4) 0.003(4) 0.000(5)
C(85) 0.031(6) 0.021(5) 0.022(6) 0.001(5) 0.008(5) -0.001(5)
C(86) 0.018(5) 0.030(6) 0.030(6) 0.012(5) 0.004(4) 0.006(5)
C(87) 0.017(5) 0.027(6) 0.034(7) 0.002(4) -0.004(5) 0.008(5)
C(88) 0.018(5) 0.022(5) 0.025(6) 0.000(4) 0.006(4) 0.004(5)

loop_
_atom_type_symbol
_atom_type_description
_atom_type_scat_dispersion_real
_atom_type_scat_dispersion_imag
_atom_type_scat_source
C C 0.003 0.002
;International Tables for Crystallography
(1992, Vol. C, Tables 4.2.6.8 and 6.1.1.1)
;
H H 0.000 0.000
;International Tables for Crystallography
(1992, Vol. C, Table 6.1.1.2)
;
N N 0.006 0.003
;International Tables for Crystallography
(1992, Vol. C, Tables 4.2.6.8 and 6.1.1.1)
;
Br Br -0.290 2.459
;International Tables for Crystallography
(1992, Vol. C, Tables 4.2.6.8 and 6.1.1.1)
;
Sb Sb -0.587 1.546
;International Tables for Crystallography
(1992, Vol. C, Tables 4.2.6.8 and 6.1.1.1)
;
Cl Cl 0.148 0.159
;International Tables for Crystallography
(1992, Vol. C, Tables 4.2.6.8 and 6.1.1.1)
;

loop_
_geom_angle_atom_site_label_1
_geom_angle_atom_site_label_2
_geom_angle_atom_site_label_3
_geom_angle
_geom_angle_publ_flag
Br(1) Sb(1) Br(2) 176.77(5) yes
Br(1) Sb(1) N(1) 89.3(3) yes
Br(1) Sb(1) N(2) 92.1(2) yes
Br(1) Sb(1) N(3) 91.4(2) yes
Br(1) Sb(1) N(4) 88.3(2) yes
Br(2) Sb(1) N(1) 90.2(3) yes
Br(2) Sb(1) N(2) 91.1(2) yes
Br(2) Sb(1) N(3) 89.1(2) yes
Br(2) Sb(1) N(4) 88.5(2) yes
N(1) Sb(1) N(2) 90.0(3) yes
N(1) Sb(1) N(3) 179.2(4) yes
N(1) Sb(1) N(4) 90.8(3) yes
N(2) Sb(1) N(3) 89.5(3) yes
N(2) Sb(1) N(4) 179.1(3) yes
N(3) Sb(1) N(4) 89.7(3) yes
Br(3) Sb(2) Br(4) 178.77(4) yes
Br(3) Sb(2) N(5) 92.6(2) yes
Br(3) Sb(2) N(6) 89.9(2) yes
Br(3) Sb(2) N(7) 87.5(2) yes
Br(3) Sb(2) N(8) 90.3(2) yes
Br(4) Sb(2) N(5) 86.2(2) yes
Br(4) Sb(2) N(6) 89.6(2) yes
Br(4) Sb(2) N(7) 93.6(2) yes
Br(4) Sb(2) N(8) 90.2(2) yes
N(5) Sb(2) N(6) 90.1(3) yes
N(5) Sb(2) N(7) 179.9(3) yes
N(5) Sb(2) N(8) 90.4(3) yes
N(6) Sb(2) N(7) 89.9(3) yes
N(6) Sb(2) N(8) 179.5(3) yes
N(7) Sb(2) N(8) 89.7(3) yes
Br(5) Br(6) Br(7) 178.73(7) yes
Br(8) Br(9) Br(10) 177.46(6) yes
Sb(1) N(1) C(1) 125.0(7) yes
Sb(1) N(1) C(4) 126.5(7) yes
C(1) N(1) C(4) 108.5(8) yes
Sb(1) N(2) C(6) 125.3(6) yes
Sb(1) N(2) C(9) 126.1(6) yes
C(6) N(2) C(9) 108.2(8) yes
Sb(1) N(3) C(11) 125.9(6) yes
Sb(1) N(3) C(14) 125.2(6) yes
C(11) N(3) C(14) 108.4(8) yes
Sb(1) N(4) C(16) 126.6(6) yes
Sb(1) N(4) C(19) 124.6(6) yes
C(16) N(4) C(19) 108.7(8) yes
Sb(2) N(5) C(45) 123.8(6) yes
Sb(2) N(5) C(48) 123.5(6) yes
C(45) N(5) C(48) 109.3(8) yes
Sb(2) N(6) C(50) 126.3(6) yes
Sb(2) N(6) C(53) 126.4(6) yes
C(50) N(6) C(53) 107.3(7) yes
Sb(2) N(7) C(55) 125.7(6) yes
Sb(2) N(7) C(58) 125.1(6) yes
C(55) N(7) C(58) 107.8(8) yes
Sb(2) N(8) C(60) 126.4(6) yes
Sb(2) N(8) C(63) 124.7(6) yes
C(60) N(8) C(63) 108.9(7) yes
N(1) C(1) C(2) 106.8(9) yes
N(1) C(1) C(20) 127.1(9) yes
C(2) C(1) C(20) 126.0(9) yes
C(1) C(2) C(3) 108.8(9) yes
C(1) C(2) H(1) 125.4 no
C(3) C(2) H(1) 125.8 no
C(2) C(3) C(4) 106.7(10) yes
C(2) C(3) H(2) 127.2 no
C(4) C(3) H(2) 126.1 no
N(1) C(4) C(3) 109.0(9) yes
N(1) C(4) C(5) 125.9(9) yes
C(3) C(4) C(5) 125.0(10) yes
C(4) C(5) C(6) 124.9(9) yes
C(4) C(5) C(21) 115.8(9) yes
C(6) C(5) C(21) 119.3(9) yes
N(2) C(6) C(5) 127.4(9) yes
N(2) C(6) C(7) 108.1(8) yes
C(5) C(6) C(7) 124.4(9) yes
C(6) C(7) C(8) 106.6(9) yes
C(6) C(7) H(3) 126.6 no
C(8) C(7) H(3) 126.8 no
C(7) C(8) C(9) 109.9(9) yes
C(7) C(8) H(4) 124.6 no
C(9) C(8) H(4) 125.5 no
N(2) C(9) C(8) 107.2(8) yes
N(2) C(9) C(10) 125.8(9) yes
C(8) C(9) C(10) 127.0(9) yes
C(9) C(10) C(11) 125.3(8) yes
C(9) C(10) C(27) 117.3(8) yes
C(11) C(10) C(27) 117.4(8) yes
N(3) C(11) C(10) 126.9(8) yes
N(3) C(11) C(12) 107.5(8) yes
C(10) C(11) C(12) 125.6(8) yes
C(11) C(12) C(13) 107.7(9) yes
C(11) C(12) H(5) 125.6 no
C(13) C(12) H(5) 126.7 no
C(12) C(13) C(14) 109.9(9) yes
C(12) C(13) H(6) 125.4 no
C(14) C(13) H(6) 124.7 no
N(3) C(14) C(13) 106.5(8) yes
N(3) C(14) C(15) 126.6(9) yes
C(13) C(14) C(15) 126.8(9) yes
C(14) C(15) C(16) 125.2(9) yes
C(14) C(15) C(33) 115.3(8) yes
C(16) C(15) C(33) 119.4(8) yes
N(4) C(16) C(15) 126.3(9) yes
N(4) C(16) C(17) 107.9(8) yes
C(15) C(16) C(17) 125.8(9) yes
C(16) C(17) C(18) 108.1(9) yes
C(16) C(17) H(7) 125.9 no
C(18) C(17) H(7) 126.0 no
C(17) C(18) C(19) 109.0(9) yes
C(17) C(18) H(8) 126.1 no
C(19) C(18) H(8) 125.0 no
N(4) C(19) C(18) 106.3(8) yes
N(4) C(19) C(20) 126.0(9) yes
C(18) C(19) C(20) 127.7(9) yes
C(1) C(20) C(19) 126.3(9) yes
C(1) C(20) C(39) 115.3(9) yes
C(19) C(20) C(39) 118.4(9) yes
C(5) C(21) C(22) 121.2(9) yes
C(5) C(21) C(26) 118.5(9) yes
C(22) C(21) C(26) 120.1(9) yes
C(21) C(22) C(23) 119.4(10) yes
C(21) C(22) H(9) 120.2 no
C(23) C(22) H(9) 120.3 no
C(22) C(23) C(24) 120(1) yes
C(22) C(23) H(10) 119.8 no
C(24) C(23) H(10) 119.7 no
C(23) C(24) C(25) 120.3(10) yes
C(23) C(24) H(11) 120.1 no
C(25) C(24) H(11) 119.6 no
C(24) C(25) C(26) 120(1) yes
C(24) C(25) H(12) 119.9 no
C(26) C(25) H(12) 119.5 no
C(21) C(26) C(25) 119.1(10) yes
C(21) C(26) H(13) 120.4 no
C(25) C(26) H(13) 120.5 no
C(10) C(27) C(28) 119.7(9) yes
C(10) C(27) C(32) 120.5(9) yes
C(28) C(27) C(32) 119.7(9) yes
C(27) C(28) C(29) 120.0(10) yes
C(27) C(28) H(14) 119.3 no
C(29) C(28) H(14) 120.7 no
C(28) C(29) C(30) 120(1) yes
C(28) C(29) H(15) 119.5 no
C(30) C(29) H(15) 119.5 no
C(29) C(30) C(31) 119(1) yes
C(29) C(30) H(16) 120.8 no
C(31) C(30) H(16) 119.6 no
C(30) C(31) C(32) 121(1) yes
C(30) C(31) H(17) 119.7 no
C(32) C(31) H(17) 118.9 no
C(27) C(32) C(31) 118.2(9) yes
C(27) C(32) H(18) 120.7 no
C(31) C(32) H(18) 121.1 no
C(15) C(33) C(34) 120.9(9) yes
C(15) C(33) C(38) 119.5(9) yes
C(34) C(33) C(38) 119.3(9) yes
C(33) C(34) C(35) 120.1(10) yes
C(33) C(34) H(19) 119.8 no
C(35) C(34) H(19) 120.1 no
C(34) C(35) C(36) 119(1) yes
C(34) C(35) H(20) 119.9 no
C(36) C(35) H(20) 120.3 no
C(35) C(36) C(37) 120(1) yes
C(35) C(36) H(21) 119.5 no
C(37) C(36) H(21) 119.7 no
C(36) C(37) C(38) 120(1) yes
C(36) C(37) H(22) 119.9 no
C(38) C(37) H(22) 119.9 no
C(33) C(38) C(37) 119.7(10) yes
C(33) C(38) H(23) 119.4 no
C(37) C(38) H(23) 120.9 no
C(20) C(39) C(40) 119.9(9) yes
C(20) C(39) C(44) 120.6(9) yes
C(40) C(39) C(44) 119.3(9) yes
C(39) C(40) C(41) 119(1) yes
C(39) C(40) H(24) 119.7 no
C(41) C(49) H(24) 120.7 no
C(40) C(41) C(42) 120(1) yes
C(40) C(41) H(25) 119.1 no
C(42) C(41) H(25) 120.2 no
C(41) C(42) C(43) 120.7(10) yes
C(41) C(42) H(26) 119.8 no
C(43) C(42) H(26) 119.5 no
C(42) C(43) C(44) 119(1) yes
C(42) C(43) H(27) 120.4 no
C(44) C(43) H(27) 120.3 no
C(39) C(44) C(43) 120.4(10) yes
C(39) C(44) H(28) 120.3 no
C(43) C(44) H(28) 119.3 no
N(5) C(45) C(46) 106.6(8) yes
N(5) C(45) C(64) 126.2(9) yes
C(46) C(45) C(64) 127.2(9) yes
C(45) C(46) C(47) 109.7(9) yes
C(45) C(46) H(29) 125.2 no
C(47) C(46) H(29) 125.1 no
C(46) C(47) C(48) 107.5(9) yes
C(46) C(47) H(30) 126.1 no
C(48) C(47) H(30) 126.4 no
N(5) C(48) C(47) 106.9(8) yes
N(5) C(48) C(49) 127.9(9) yes
C(47) C(48) C(49) 125.2(9) yes
C(48) C(49) C(50) 125.7(9) yes
C(48) C(49) C(65) 119.8(8) yes
C(50) C(49) C(65) 114.5(8) yes
N(6) C(50) C(49) 124.9(8) yes
N(6) C(50) C(51) 107.1(8) yes
C(49) C(50) C(51) 128.0(9) yes
C(50) C(51) C(52) 109.3(9) yes
C(50) C(51) H(31) 125.6 no
C(52) C(51) H(31) 125.2 no
C(51) C(52) C(53) 108.5(9) yes
C(51) C(52) H(32) 126.6 no
C(53) C(52) H(32) 124.9 no
N(6) C(53) C(52) 107.8(8) yes
N(6) C(53) C(54) 125.6(8) yes
C(52) C(53) C(54) 126.5(9) yes
C(53) C(54) C(55) 125.8(9) yes
C(53) C(54) C(71) 116.3(8) yes
C(55) C(54) C(71) 117.9(9) yes
N(7) C(55) C(54) 125.6(9) yes
N(7) C(55) C(56) 108.4(8) yes
C(54) C(55) C(56) 126.0(9) yes
C(55) C(56) C(57) 109.3(9) yes
C(55) C(56) H(33) 124.8 no
C(57) C(56) H(33) 125.9 no
C(56) C(57) C(58) 107.1(9) yes
C(56) C(57) H(34) 126.0 no
C(58) C(57) H(34) 126.9 no
N(7) C(58) C(57) 107.4(8) yes
N(7) C(58) C(59) 127.6(9) yes
C(57) C(58) C(59) 124.9(9) yes
C(58) C(59) C(60) 123.9(9) yes
C(58) C(59) C(77) 117.3(8) yes
C(60) C(59) C(77) 118.8(8) yes
N(8) C(60) C(59) 126.8(8) yes
N(8) C(60) C(61) 108.6(8) yes
C(59) C(60) C(61) 124.6(9) yes
C(60) C(61) C(62) 107.5(9) yes
C(60) C(61) H(35) 126.5 no
C(62) C(61) H(35) 125.9 no
C(61) C(62) C(63) 108.3(8) yes
C(61) C(62) H(36) 126.3 no
C(63) C(62) H(36) 125.3 no
N(8) C(63) C(62) 106.6(8) yes
N(8) C(63) C(64) 126.6(9) yes
C(62) C(63) C(64) 126.8(9) yes
C(45) C(64) C(63) 126.9(9) yes
C(45) C(64) C(83) 116.9(8) yes
C(63) C(64) C(83) 116.3(8) yes
C(49) C(65) C(66) 119.2(9) yes
C(49) C(65) C(70) 123.0(9) yes
C(66) C(65) C(70) 117.8(10) yes
C(65) C(66) C(67) 121(1) yes
C(65) C(66) H(37) 119.0 no
C(67) C(66) H(37) 119.8 no
C(66) C(67) C(68) 119(1) yes
C(66) C(67) H(38) 120.4 no
C(68) C(67) H(38) 120.3 no
C(67) C(68) C(69) 120(1) yes
C(67) C(68) H(39) 119.6 no
C(69) C(68) H(39) 119.4 no
C(68) C(69) C(70) 118(1) yes
C(68) C(69) H(40) 120.6 no
C(70) C(69) H(40) 120.8 no
C(65) C(70) C(69) 122(1) yes
C(65) C(70) H(41) 118.8 no
C(69) C(70) H(41) 119.0 no
C(54) C(71) C(72) 120.5(9) yes
C(54) C(71) C(76) 119.6(9) yes
C(72) C(71) C(76) 119.8(9) yes
C(71) C(72) C(73) 120.4(9) yes
C(71) C(72) H(42) 120.0 no
C(73) C(72) H(42) 119.8 no
C(72) C(73) C(74) 119(1) yes
C(72) C(73) H(43) 120.9 no
C(74) C(73) H(43) 119.8 no
C(73) C(74) C(75) 120(1) yes
C(73) C(74) H(44) 120.2 no
C(75) C(74) H(44) 119.3 no
C(74) C(75) C(76) 121(1) yes
C(74) C(75) H(45) 119.7 no
C(76) C(75) H(45) 119.1 no
C(71) C(76) C(75) 118.8(10) yes
C(71) C(76) H(46) 120.6 no
C(75) C(76) H(46) 120.6 no
C(59) C(77) C(78) 117.4(9) yes
C(59) C(77) C(82) 122.8(9) yes
C(78) C(77) C(82) 119.9(9) yes
C(77) C(78) C(79) 118.9(10) yes
C(77) C(78) H(47) 120.4 no
C(79) C(78) H(47) 120.7 no
C(78) C(79) C(80) 122(1) yes
C(78) C(79) H(48) 119.4 no
C(80) C(79) H(48) 118.4 no
C(79) C(80) C(81) 117(1) yes
C(79) C(80) H(49) 120.9 no
C(81) C(80) H(49) 121.1 no
C(80) C(81) C(82) 120(1) yes
C(80) C(81) H(50) 119.1 no
C(82) C(81) H(50) 120.1 no
C(77) C(82) C(81) 120.2(10) yes
C(77) C(82) H(51) 119.4 no
C(81) C(82) H(51) 120.4 no
C(64) C(83) C(84) 121.8(8) yes
C(64) C(83) C(88) 119.4(9) yes
C(84) C(83) C(88) 118.8(9) yes
C(83) C(84) C(85) 121.3(9) yes
C(83) C(84) H(52) 119.0 no
C(85) C(84) H(52) 119.7 no
C(84) C(85) C(86) 119.9(10) yes
C(84) C(85) H(53) 119.7 no
C(86) C(85) H(53) 120.4 no
C(85) C(86) C(87) 119.6(10) yes
C(85) C(86) H(54) 120.1 no
C(87) C(86) H(54) 120.3 no
C(86) C(87) C(88) 120.5(10) yes
C(86) C(87) H(55) 120.3 no
C(88) C(87) H(55) 119.1 no
C(83) C(88) C(87) 119.8(10) yes
C(83) C(88) H(56) 119.7 no
C(87) C(88) H(56) 120.5 no
Cl(1) C(89) Cl(2) 107.8(7) yes
Cl(1) C(89) Cl(3) 110.2(7) yes
Cl(1) C(89) H(57) 109.5 no
Cl(2) C(89) Cl(3) 110.6(7) yes
Cl(2) C(89) H(57) 109.2 no
Cl(3) C(89) H(57) 109.5 no
Cl(4) C(90) Cl(5) 109.1(7) yes
Cl(4) C(90) Cl(6) 109.4(7) yes
Cl(4) C(90) H(58) 109.4 no
Cl(5) C(90) Cl(6) 109.5(6) yes
Cl(5) C(90) H(58) 109.5 no
Cl(6) C(90) H(58) 109.8 no
Cl(7) C(91) Cl(8) 109.9(7) yes
Cl(7) C(91) Cl(9) 110.7(7) yes
Cl(7) C(91) H(59) 108.7 no
Cl(8) C(91) Cl(9) 109.4(7) yes
Cl(8) C(91) H(59) 109.0 no
Cl(9) C(91) H(59) 109.0 no

loop_
_geom_bond_atom_site_label_1
_geom_bond_atom_site_label_2
_geom_bond_distance
_geom_bond_publ_flag
Sb(1) Br(1) 2.522(1) yes
Sb(1) Br(2) 2.510(1) yes
Sb(1) N(1) 2.079(8) yes
Sb(1) N(2) 2.076(8) yes
Sb(1) N(3) 2.074(8) yes
Sb(1) N(4) 2.081(8) yes
Sb(2) Br(3) 2.526(1) yes
Sb(2) Br(4) 2.516(1) yes
Sb(2) N(5) 2.093(8) yes
Sb(2) N(6) 2.076(8) yes
Sb(2) N(7) 2.076(8) yes
Sb(2) N(8) 2.086(8) yes
Br(5) Br(6) 2.548(3) yes
Br(6) Br(7) 2.555(3) yes
Br(8) Br(9) 2.566(2) yes
Br(9) Br(10) 2.498(2) yes
Cl(1) C(89) 1.75(1) yes
Cl(2) C(89) 1.77(1) yes
Cl(3) C(89) 1.76(1) yes
Cl(4) C(90) 1.78(1) yes
Cl(5) C(90) 1.76(1) yes
Cl(6) C(90) 1.77(1) yes
Cl(7) C(91) 1.79(1) yes
Cl(8) C(91) 1.76(1) yes
Cl(9) C(91) 1.74(1) yes
N(1) C(1) 1.40(1) yes
N(1) C(4) 1.38(1) yes
N(2) C(6) 1.39(1) yes
N(2) C(9) 1.40(1) yes
N(3) C(11) 1.38(1) yes
N(3) C(14) 1.40(1) yes
N(4) C(16) 1.36(1) yes
N(4) C(19) 1.42(1) yes
N(5) C(45) 1.39(1) yes
N(5) C(48) 1.39(1) yes
N(6) C(50) 1.41(1) yes
N(6) C(53) 1.38(1) yes
N(7) C(55) 1.39(1) yes
N(7) C(58) 1.39(1) yes
N(8) C(60) 1.37(1) yes
N(8) C(63) 1.40(1) yes
C(1) C(2) 1.42(1) yes
C(1) C(20) 1.38(2) yes
C(2) C(3) 1.39(2) yes
C(2) H(1) 0.95 no
C(3) C(4) 1.41(1) yes
C(3) H(2) 0.95 no
C(4) C(5) 1.42(1) yes
C(5) C(6) 1.40(1) yes
C(5) C(21) 1.49(1) yes
C(6) C(7) 1.44(1) yes
C(7) C(8) 1.37(1) yes
C(7) H(3) 0.95 no
C(8) C(9) 1.41(1) yes
C(8) H(4) 0.95 no
C(9) C(10) 1.40(1) yes
C(10) C(11) 1.40(1) yes
C(10) C(27) 1.49(1) yes
C(11) C(12) 1.45(1) yes
C(12) C(13) 1.33(1) yes
C(13) C(14) 1.43(1) yes
C(14) C(15) 1.39(1) yes
C(15) C(16) 1.41(1) yes
C(15) C(33) 1.48(1) yes
C(16) C(17) 1.43(1) yes
C(17) C(18) 1.36(1) yes
C(17) H(7) 0.95 no
C(18) C(19) 1.41(1) yes
C(18) H(8) 0.95 no
C(19) C(20) 1.40(1) yes
C(20) C(39) 1.48(1) yes
C(21) C(22) 1.41(1) yes
C(21) C(26) 1.39(1) yes
C(22) C(23) 1.37(2) yes
C(22) H(9) 0.95 no
C(23) C(24) 1.36(2) yes
C(23) H(10) 0.95 no
C(24) C(25) 1.39(2) yes
C(24) H(11) 0.95 no
C(25) C(26) 1.38(2) yes
C(25) H(12) 0.95 no
C(26) H(13) 0.95 no
C(27) C(28) 1.40(1) yes
C(27) C(32) 1.42(1) yes
C(28) C(29) 1.38(1) yes
C(28) H(14) 0.95 no
C(29) C(30) 1.39(2) yes
C(29) H(15) 0.95 no
C(30) C(31) 1.37(2) yes
C(30) H(16) 0.95 no
C(31) C(32) 1.40(2) yes
C(31) H(17) 0.95 no
C(32) H(18) 0.95 no
C(33) C(34) 1.40(1) yes
C(33) C(38) 1.39(1) yes
C(34) C(35) 1.37(2) yes
C(34) H(19) 0.95 no
C(35) C(36) 1.37(2) yes
C(35) H(20) 0.95 no
C(36) C(37) 1.37(2) yes
C(36) H(21) 0.95 no
C(37) C(38) 1.39(1) yes
C(37) H(22) 0.95 no
C(38) H(23) 0.95 no
C(39) C(40) 1.40(1) yes
C(39) C(44) 1.40(2) yes
C(40) C(41) 1.39(1) yes
C(40) H(24) 0.95 no
C(41) C(42) 1.36(2) yes
C(41) H(25) 0.95 no
C(42) C(43) 1.39(2) yes
C(42) H(26) 0.95 no
C(43) C(44) 1.39(1) yes
C(43) H(27) 0.95 no
C(44) H(28) 0.95 no
C(45) C(46) 1.43(1) yes
C(45) C(64) 1.40(1) yes
C(46) C(47) 1.35(1) yes
C(46) H(29) 0.95 no
C(47) C(48) 1.45(1) yes
C(47) H(30) 0.95 no
C(48) C(49) 1.39(1) yes
C(49) C(50) 1.40(1) yes
C(49) C(65) 1.49(1) yes
C(50) C(51) 1.43(1) yes
C(51) C(52) 1.32(1) yes
C(51) H(31) 0.95 no
C(52) C(53) 1.44(1) yes
C(52) H(32) 0.95 no
C(53) C(54) 1.41(1) yes
C(54) C(55) 1.41(1) yes
C(54) C(71) 1.50(1) yes
C(55) C(56) 1.39(1) yes
C(56) C(57) 1.36(1) yes
C(56) H(33) 0.95 no
C(57) C(58) 1.44(1) yes
C(57) H(34) 0.95 no
C(58) C(59) 1.41(1) yes
C(59) C(60) 1.42(1) yes
C(59) C(77) 1.49(1) yes
C(60) C(61) 1.43(1) yes
C(61) C(62) 1.37(1) yes
C(61) H(35) 0.95 no
C(62) C(63) 1.44(1) yes
C(62) H(36) 0.95 no
C(63) C(64) 1.36(1) yes
C(64) C(83) 1.51(1) yes
C(65) C(66) 1.40(1) yes
C(65) C(70) 1.38(1) yes
C(66) C(67) 1.37(2) yes
C(66) H(37) 0.95 no
C(67) C(68) 1.38(2) yes
C(67) H(38) 0.95 no
C(68) C(69) 1.39(2) yes
C(69) C(70) 1.38(2) yes
C(69) H(40) 0.95 no
C(70) H(41) 0.95 no
C(71) C(72) 1.38(1) yes
C(71) C(76) 1.42(1) yes
C(72) C(73) 1.40(1) yes
C(72) H(42) 0.95 no
C(73) C(74) 1.39(2) yes
C(73) H(43) 0.95 no
C(74) C(75) 1.38(2) yes
C(74) H(44) 0.95 no
C(75) C(76) 1.38(1) yes
C(75) H(45) 0.95 no
C(76) H(46) 0.95 no
C(77) C(78) 1.40(1) yes
C(77) C(82) 1.38(1) yes
C(78) C(79) 1.37(2) yes
C(78) H(47) 0.95 no
C(79) C(80) 1.38(2) yes
C(79) H(48) 0.95 no
C(80) C(81) 1.41(2) yes
C(80) H(49) 0.95 no
C(81) C(82) 1.37(2) yes
C(81) H(50) 0.95 no
C(82) H(51) 0.95 no
C(83) C(84) 1.39(1) yes
C(83) C(88) 1.39(1) yes
C(84) C(85) 1.39(1) yes
C(84) H(52) 0.95 no
C(85) C(86) 1.39(2) yes
C(85) H(53) 0.95 no
C(86) C(87) 1.38(2) yes
C(86) H(54) 0.95 no
C(87) C(88) 1.41(1) yes
C(87) H(55) 0.95 no
C(88) H(56) 0.95 no
C(89) H(57) 0.95 no
C(90) H(58) 0.95 no
C(91) H(59) 0.95 no

loop_
_geom_torsion_atom_site_label_1
_geom_torsion_atom_site_label_2
_geom_torsion_atom_site_label_3
_geom_torsion_atom_site_label_4
_geom_torsion
_geom_torsion_publ_flag
Sb(1) N(1) C(1) C(2) 177.7(7) yes
Sb(1) N(1) C(1) C(20) -1(1) yes
Sb(1) N(1) C(4) C(3) -179.9(7) yes
Sb(1) N(1) C(4) C(5) 0(1) yes
Sb(1) N(2) C(6) C(5) -2(1) yes
Sb(1) N(2) C(6) C(7) 174.5(7) yes
Sb(1) N(2) C(9) C(8) -173.9(7) yes
Sb(1) N(2) C(9) C(10) 5(1) yes
Sb(1) N(3) C(11) C(10) -6(1) yes
Sb(1) N(3) C(11) C(12) 173.6(6) yes
Sb(1) N(3) C(14) C(13) -173.0(6) yes
Sb(1) N(3) C(14) C(15) 4(1) yes
Sb(1) N(4) C(16) C(15) 6(1) yes
Sb(1) N(4) C(16) C(17) -174.8(7) yes
Sb(1) N(4) C(19) C(18) 175.6(7) yes
Sb(1) N(4) C(19) C(20) -3(1) yes
Sb(2) N(5) C(45) C(46) 161.4(6) yes
Sb(2) N(5) C(45) C(64) -15(1) yes
Sb(2) N(5) C(48) C(47) -162.0(6) yes
Sb(2) N(5) C(48) C(49) 16(1) yes
Sb(2) N(6) C(50) C(49) 1(1) yes
Sb(2) N(6) C(50) C(51) 179.1(6) yes
Sb(2) N(6) C(53) C(52) -178.5(6) yes
Sb(2) N(6) C(53) C(54) 0(1) yes
Sb(2) N(7) C(55) C(54) 12(1) yes
Sb(2) N(7) C(55) C(56) -167.1(7) yes
Sb(2) N(7) C(58) C(57) 167.2(6) yes
Sb(2) N(7) C(58) C(59) -9(1) yes
Sb(2) N(8) C(60) C(59) 0(1) yes
Sb(2) N(8) C(60) C(61) 179.4(7) yes
Sb(2) N(8) C(63) C(62) 179.1(6) yes
Sb(2) N(8) C(63) C(64) -2(1) yes
Br(1) Sb(1) N(1) C(1) 90.1(9) yes
Br(1) Sb(1) N(1) C(4) -91.0(9) yes
Br(1) Sb(1) N(2) C(6) 89.6(8) yes
Br(1) Sb(1) N(2) C(9) -98.9(8) yes
Br(1) Sb(1) N(3) C(11) 99.8(8) yes
Br(1) Sb(1) N(3) C(14) -88.8(8) yes
Br(1) Sb(1) N(4) C(16) 86.4(8) yes
Br(1) Sb(1) N(4) C(19) -88.8(8) yes
Br(2) Sb(1) N(1) C(1) -86.7(9) yes
Br(2) Sb(1) N(1) C(4) 92.2(9) yes
Br(2) Sb(1) N(2) C(6) -90.0(8) yes
Br(2) Sb(1) N(2) C(9) 81.5(8) yes
Br(2) Sb(1) N(3) C(11) -83.4(8) yes
Br(2) Sb(1) N(3) C(14) 88.0(8) yes
Br(2) Sb(1) N(4) C(16) -94.1(8) yes
Br(2) Sb(1) N(4) C(19) 90.6(8) yes
Br(3) Sb(2) N(5) C(45) 101.7(7) yes
Br(3) Sb(2) N(5) C(48) -101.5(7) yes
Br(3) Sb(2) N(6) C(50) 96.2(7) yes
Br(3) Sb(2) N(6) C(53) -84.2(8) yes
Br(3) Sb(2) N(7) C(55) 80.4(8) yes
Br(3) Sb(2) N(7) C(58) -84.5(8) yes
Br(3) Sb(2) N(8) C(60) 86.2(8) yes
Br(3) Sb(2) N(8) C(63) -95.5(7) yes
Br(4) Sb(2) N(5) C(45) -78.8(7) yes
Br(4) Sb(2) N(5) C(48) 78.0(7) yes
Br(4) Sb(2) N(6) C(50) -82.6(7) yes
Br(4) Sb(2) N(6) C(53) 96.9(8) yes
Br(4) Sb(2) N(7) C(55) -99.1(8) yes
Br(4) Sb(2) N(7) C(58) 96.0(8) yes
Br(4) Sb(2) N(8) C(60) -94.9(8) yes
Br(4) Sb(2) N(8) C(63) 83.4(7) yes
N(1) Sb(1) N(2) C(6) 0.3(8) yes
N(1) Sb(1) N(2) C(9) 171.8(8) yes
N(1) Sb(1) N(3) C(11) -42(21) yes
N(1) Sb(1) N(3) C(14) 129(20) yes
N(1) Sb(1) N(4) C(16) 175.7(9) yes
N(1) Sb(1) N(4) C(19) 0.4(8) yes
N(1) C(1) C(2) C(3) 3(1) yes
N(1) C(1) C(20) C(19) -1(1) yes
N(1) C(1) C(20) C(39) 175(1) yes
N(1) C(4) C(3) C(2) 2(1) yes
N(1) C(4) C(5) C(6) -2(1) yes
N(1) C(4) C(5) C(21) 176.5(10) yes
N(2) Sb(1) N(1) C(1) -177.9(9) yes
N(2) Sb(1) N(1) C(4) 1.1(9) yes
N(2) Sb(1) N(3) C(11) 7.8(8) yes
N(2) Sb(1) N(3) C(14) 179.1(8) yes
N(2) Sb(1) N(4) C(16) -29(21) yes
N(2) Sb(1) N(4) C(19) 155(20) yes
N(2) C(6) C(5) C(4) 3(1) yes
N(2) C(6) C(5) C(21) -174.8(9) yes
N(2) C(6) C(7) C(8) -1(1) yes
N(2) C(9) C(8) C(7) 0(1) yes
N(2) C(9) C(10) C(11) 0(1) yes
N(2) C(9) C(10) C(27) 176.7(9) yes
N(3) Sb(1) N(1) C(1) -128(20) yes
N(3) Sb(1) N(1) C(4) 50(21) yes
N(3) Sb(1) N(2) C(6) -179.1(8) yes
N(3) Sb(1) N(2) C(9) -7.6(8) yes
N(3) Sb(1) N(4) C(16) -5.0(9) yes
N(3) Sb(1) N(4) C(19) 179.8(8) yes
N(3) C(11) C(10) C(9) 1(1) yes
N(3) C(11) C(10) C(27) -176.5(9) yes
N(3) C(11) C(12) C(13) -1(1) yes
N(3) C(14) C(13) C(12) 0(1) yes
N(3) C(14) C(15) C(16) -4(1) yes
N(3) C(14) C(15) C(33) -179.6(9) yes
N(4) Sb(1) N(1) C(1) 1.8(9) yes
N(4) Sb(1) N(1) C(4) -179.3(9) yes
N(4) Sb(1) N(2) C(6) -154(20) yes
N(4) Sb(1) N(2) C(9) 16(21) yes
N(4) Sb(1) N(3) C(11) -171.9(8) yes
N(4) Sb(1) N(3) C(14) -0.5(8) yes
N(4) C(16) C(15) C(14) -1(1) yes
N(4) C(16) C(15) C(33) 173.0(9) yes
N(4) C(16) C(17) C(18) -1(1) yes
N(4) C(19) C(18) C(17) 0(1) yes
N(4) C(19) C(20) C(1) 3(1) yes
N(4) C(19) C(20) C(39) -173.0(9) yes
N(5) Sb(2) N(6) C(50) 3.6(8) yes
N(5) Sb(2) N(6) C(53) -176.9(8) yes
N(5) Sb(2) N(7) C(55) -71.7 yes
N(5) Sb(2) N(7) C(58) 123.5 yes
N(5) Sb(2) N(8) C(60) 178.9(8) yes
N(5) Sb(2) N(8) C(63) -2.9(8) yes
N(5) C(45) C(46) C(47) 0(1) yes
N(5) C(45) C(64) C(63) 8(1) yes
N(5) C(45) C(64) C(83) -171.0(9) yes
N(5) C(48) C(47) C(46) 2(1) yes
N(5) C(48) C(49) C(50) -10(1) yes
N(5) C(48) C(49) C(65) 168.9(9) yes
N(6) Sb(2) N(5) C(45) -168.4(8) yes
N(6) Sb(2) N(5) C(48) -11.6(8) yes
N(6) Sb(2) N(7) C(55) -9.5(8) yes
N(6) Sb(2) N(7) C(58) -174.4(8) yes
N(6) Sb(2) N(8) C(60) -31(38) yes
N(6) Sb(2) N(8) C(63) 147(38) yes
N(6) C(50) C(49) C(48) 0(1) yes
N(6) C(50) C(49) C(65) -179.1(9) yes
N(6) C(50) C(51) C(52) 0(1) yes
N(6) C(53) C(52) C(51) -1(1) yes
N(6) C(53) C(54) C(55) 0(1) yes
N(6) C(53) C(54) C(71) 178.5(9) yes
N(7) Sb(2) N(5) C(45) -106.3 yes
N(7) Sb(2) N(5) C(48) 50.5 yes
N(7) Sb(2) N(6) C(50) -176.3(8) yes
N(7) Sb(2) N(6) C(53) 3.3(8) yes
N(7) Sb(2) N(8) C(60) -1.3(8) yes
N(7) Sb(2) N(8) C(63) 177.0(8) yes
N(7) C(55) C(54) C(53) -6(1) yes
N(7) C(55) C(54) C(71) 174.2(9) yes
N(7) C(55) C(56) C(57) 0(1) yes
N(7) C(58) C(57) C(56) 0(1) yes
N(7) C(58) C(59) C(60) 7(1) yes
N(7) C(58) C(59) C(77) -171.9(9) yes
N(8) Sb(2) N(5) C(45) 11.3(8) yes
N(8) Sb(2) N(5) C(48) 168.2(8) yes
N(8) Sb(2) N(6) C(50) -146(38) yes
N(8) Sb(2) N(6) C(53) 33(38) yes
N(8) Sb(2) N(7) C(55) 170.7(8) yes
N(8) Sb(2) N(7) C(58) 5.9(8) yes
N(8) C(60) C(59) C(58) -1(1) yes
N(8) C(60) C(59) C(77) 177.6(9) yes
N(8) C(60) C(61) C(62) 0(1) yes
N(8) C(63) C(62) C(61) 3(1) yes
N(8) C(63) C(64) C(45) 1(1) yes
N(8) C(63) C(64) C(83) -178.6(9) yes
C(1) N(1) C(4) C(3) 0(1) yes
C(1) N(1) C(4) C(5) 178(1) yes
C(1) C(2) C(3) C(4) -3(1) yes
C(1) C(20) C(19) C(18) -174(1) yes
C(1) C(20) C(39) C(40) -109(1) yes
C(1) C(20) C(39) C(44) 65(1) yes
C(2) C(1) N(1) C(4) -1(1) yes
C(2) C(1) C(20) C(19) 179(1) yes
C(2) C(1) C(20) C(39) -3(1) yes
C(2) C(3) C(4) C(5) -176(1) yes
C(3) C(2) C(1) C(20) -177(1) yes
C(3) C(4) C(5) C(6) 177(1) yes
C(3) C(4) C(5) C(21) -4(1) yes
C(4) N(1) C(1) C(20) 179(1) yes
C(4) C(5) C(6) C(7) -172(1) yes
C(4) C(5) C(21) C(22) 64(1) yes
C(4) C(5) C(21) C(26) -110(1) yes
C(5) C(6) N(2) C(9) -175.4(10) yes
C(5) C(6) C(7) C(8) 175.6(10) yes
C(5) C(21) C(22) C(23) -176.2(10) yes
C(5) C(21) C(26) C(25) 174.9(10) yes
C(6) N(2) C(9) C(8) -1(1) yes
C(6) N(2) C(9) C(10) 178.4(9) yes
C(6) C(5) C(21) C(22) -116(1) yes
C(6) C(5) C(21) C(26) 68(1) yes
C(6) C(7) C(8) C(9) 0(1) yes
C(7) C(6) N(2) C(9) 1(1) yes
C(7) C(6) C(5) C(21) 8(1) yes
C(7) C(8) C(9) C(10) -179.4(10) yes
C(8) C(9) C(10) C(11) 178.7(10) yes
C(8) C(9) C(10) C(27) -3(1) yes
C(9) C(10) C(11) C(12) -178.6(10) yes
C(9) C(10) C(27) C(28) -62(1) yes
C(9) C(10) C(27) C(32) 122(1) yes
C(10) C(11) N(3) C(14) -178.7(9) yes
C(10) C(11) C(12) C(13) 178.4(10) yes
C(10) C(27) C(28) C(29) -174.9(10) yes
C(10) C(27) C(32) C(31) 174.3(10) yes
C(11) N(3) C(14) C(13) 0(1) yes
C(11) N(3) C(14) C(15) 177.6(10) yes
C(11) C(10) C(27) C(28) 115(1) yes
C(11) C(10) C(27) C(32) -59(1) yes
C(11) C(12) C(13) C(14) 1(1) yes
C(12) C(11) N(3) C(14) 0(1) yes
C(12) C(11) C(10) C(27) 3(1) yes
C(12) C(13) C(14) C(15) -178(1) yes
C(13) C(14) C(15) C(16) 172.9(10) yes
C(13) C(14) C(15) C(33) -2(1) yes
C(14) C(15) C(16) C(17) -179.9(10) yes
C(14) C(15) C(33) C(34) -57(1) yes
C(14) C(15) C(33) C(38) 116(1) yes
C(15) C(16) N(4) C(19) -177.2(10) yes
C(15) C(16) C(17) C(18) 176.9(10) yes
C(15) C(33) C(34) C(35) 169.7(10) yes
C(15) C(33) C(38) C(37) -172.5(10) yes
C(16) N(4) C(19) C(18) 0(1) yes
C(16) N(4) C(19) C(20) -179(1) yes
C(16) C(15) C(33) C(34) 127(1) yes
C(16) C(15) C(33) C(38) -59(1) yes
C(16) C(17) C(18) C(19) 1(1) yes
C(17) C(16) N(4) C(19) 1(1) yes
C(17) C(16) C(15) C(33) -5(1) yes
C(17) C(18) C(19) C(20) 178(1) yes
C(18) C(19) C(20) C(39) 8(1) yes
C(19) C(20) C(39) C(40) 67(1) yes
C(19) C(20) C(39) C(44) -117(1) yes
C(20) C(39) C(40) C(41) 171(1) yes
C(20) C(39) C(44) C(43) -173(1) yes
C(21) C(22) C(23) C(24) 2(1) yes
C(21) C(26) C(25) C(24) 0(1) yes
C(22) C(21) C(26) C(25) 0(1) yes
C(22) C(23) C(24) C(25) -2(1) yes
C(23) C(22) C(21) C(26) 0(1) yes
C(23) C(24) C(25) C(26) 0(1) yes
C(27) C(28) C(29) C(30) 1(1) yes
C(27) C(32) C(31) C(30) 0(1) yes
C(28) C(27) C(32) C(31) 0(1) yes
C(28) C(29) C(30) C(31) -2(1) yes
C(29) C(28) C(27) C(32) 0(1) yes
C(29) C(30) C(31) C(32) 1(1) yes
C(33) C(34) C(35) C(36) 2(1) yes
C(33) C(38) C(37) C(36) 2(1) yes
C(34) C(33) C(38) C(37) 0(1) yes
C(34) C(35) C(36) C(37) 0(1) yes
C(35) C(34) C(33) C(38) -3(1) yes
C(35) C(36) C(37) C(38) -3(1) yes
C(39) C(40) C(41) C(42) 2(1) yes
C(39) C(44) C(43) C(42) 1(1) yes
C(40) C(39) C(44) C(43) 1(1) yes
C(40) C(41) C(42) C(43) 0(1) yes
C(41) C(40) C(39) C(44) -3(1) yes
C(41) C(42) C(43) C(44) -1(1) yes
C(45) N(5) C(48) C(47) -2(1) yes
C(45) N(5) C(48) C(49) 176.7(9) yes
C(45) C(46) C(47) C(48) 0(1) yes
C(45) C(64) C(63) C(62) 179.7(10) yes
C(45) C(64) C(83) C(84) -127(1) yes
C(45) C(64) C(83) C(88) 55(1) yes
C(46) C(45) N(5) C(48) 1(1) yes
C(46) C(45) C(64) C(63) -168(1) yes
C(46) C(45) C(64) C(83) 12(1) yes
C(46) C(47) C(48) C(49) -177.0(9) yes
C(47) C(46) C(45) C(64) 176.8(10) yes
C(47) C(48) C(49) C(50) 168.6(10) yes
C(47) C(48) C(49) C(65) -12(1) yes
C(48) N(5) C(45) C(64) -175.6(9) yes
C(48) C(49) C(50) C(51) -177.4(10) yes
C(48) C(49) C(65) C(66) -61(1) yes
C(48) C(49) C(65) C(70) 121(1) yes
C(49) C(50) N(6) C(53) -178.4(9) yes
C(49) C(50) C(51) C(52) 177.5(10) yes
C(49) C(65) C(66) C(67) -173(1) yes
C(49) C(65) C(70) C(69) 173(1) yes
C(50) N(6) C(53) C(52) 1(1) yes
C(50) N(6) C(53) C(54) -179.7(9) yes
C(50) C(49) C(65) C(66) 117(1) yes
C(50) C(49) C(65) C(70) -59(1) yes
C(50) C(51) C(52) C(53) 0(1) yes
C(51) C(50) N(6) C(53) 0(1) yes
C(51) C(50) C(49) C(65) 3(1) yes
C(51) C(52) C(53) C(54) 179.5(10) yes
C(52) C(53) C(54) C(55) 178.7(10) yes
C(52) C(53) C(54) C(71) -2(1) yes
C(53) C(54) C(55) C(56) 173(1) yes
C(53) C(54) C(71) C(72) -61(1) yes
C(53) C(54) C(71) C(76) 116(1) yes
C(54) C(55) N(7) C(58) 179.8(9) yes
C(54) C(55) C(56) C(57) -179.8(10) yes
C(54) C(71) C(72) C(73) 174.4(10) yes
C(54) C(71) C(76) C(75) -174.3(10) yes
C(55) N(7) C(58) C(57) 0(1) yes
C(55) N(7) C(58) C(59) -177.1(10) yes
C(55) C(54) C(71) C(72) 118(1) yes
C(55) C(54) C(71) C(76) -64(1) yes
C(55) C(56) C(57) C(58) 0(1) yes
C(56) C(55) N(7) C(58) 0(1) yes
C(56) C(55) C(54) C(71) -5(1) yes
C(56) C(57) C(58) C(59) 177.2(10) yes
C(57) C(58) C(59) C(60) -169.2(10) yes
C(57) C(58) C(59) C(77) 11(1) yes
C(58) C(59) C(60) C(61) 178.4(10) yes
C(58) C(59) C(77) C(78) 56(1) yes
C(58) C(59) C(77) C(82) -124(1) yes
C(59) C(60) N(8) C(63) -178.9(9) yes
C(59) C(60) C(61) C(62) -179.2(10) yes
C(59) C(77) C(78) C(79) 178.5(10) yes
C(59) C(77) C(82) C(81) -178.6(10) yes
C(60) N(8) C(63) C(62) -2(1) yes
C(60) N(8) C(63) C(64) 175.7(10) yes
C(60) C(59) C(77) C(78) -123(1) yes
C(60) C(59) C(77) C(82) 56(1) yes
C(60) C(61) C(62) C(63) -2(1) yes
C(61) C(60) N(8) C(63) 0(1) yes
C(61) C(60) C(59) C(77) -2(1) yes
C(61) C(62) C(63) C(64) -175.1(10) yes
C(62) C(63) C(64) C(83) 0(1) yes
C(63) C(64) C(83) C(84) 53(1) yes
C(63) C(64) C(83) C(88) -124(1) yes
C(64) C(83) C(84) C(85) -175.4(9) yes
C(64) C(83) C(88) C(87) 174.3(9) yes
C(65) C(66) C(67) C(68) -2(1) yes
C(65) C(70) C(69) C(68) 1(1) yes
C(66) C(65) C(70) C(69) -3(1) yes
C(66) C(67) C(68) C(69) 0(1) yes
C(67) C(66) C(65) C(70) 3(1) yes
C(67) C(68) C(69) C(70) 0(1) yes
C(71) C(72) C(73) C(74) 0(1) yes
C(71) C(76) C(75) C(74) -1(1) yes
C(72) C(71) C(76) C(75) 3(1) yes
C(72) C(73) C(74) C(75) 1(1) yes
C(73) C(72) C(71) C(76) -3(1) yes
C(73) C(74) C(75) C(76) -1(1) yes
C(77) C(78) C(79) C(80) 1(1) yes
C(77) C(82) C(81) C(80) -1(1) yes
C(78) C(77) C(82) C(81) 0(1) yes
C(78) C(79) C(80) C(81) -1(1) yes
C(79) C(78) C(77) C(82) 0(1) yes
C(79) C(80) C(81) C(82) 1(1) yes
C(83) C(84) C(85) C(86) 0(1) yes
C(83) C(88) C(87) C(86) 1(1) yes
C(84) C(83) C(88) C(87) -3(1) yes
C(84) C(85) C(86) C(87) -2(1) yes
C(85) C(84) C(83) C(88) 2(1) yes
C(85) C(86) C(87) C(88) 0(1) yes
C(85) C(86) C(87) C(88) 0(1) yes
